data_7720974
loop_
_publ_author_name
'Wen, Tao-Xiao'
'Liu, Jia-Chuan'
'Chen, Yan-Cong'
'Du, Shan-Nan'
'Wu, Si-Guo'
'Deng, Wei'
'Liu, Jun-Liang'
'Tong, Ming-Liang'

_publ_section_title
;
 Strongly axial monodentate carboxylate for dysprosium single-ion magnets.
;
_journal_issue 16
_journal_name_full 'Dalton transactions (Cambridge, England : 2003)'
_journal_page_first 6398
_journal_page_last 6406
_journal_paper_doi 10.1039/d6dt00585c
_journal_volume 55
_journal_year 2026
_chemical_formula_moiety 'C56 H61 Dy N5 O3 P S2'
_chemical_formula_sum 'C56 H61 Dy N5 O3 P S2'
_chemical_formula_weight 1109.68
_chemical_name_systematic 0419copy0409-3
_space_group_crystal_system monoclinic
_space_group_IT_number 14
_space_group_name_Hall '-P 2ybc'
_space_group_name_H-M_alt 'P 1 21/c 1'
_atom_sites_solution_hydrogens mixed
_atom_sites_solution_primary dual
_audit_creation_date 2026-03-02
_audit_creation_method
;
Olex2 1.5
(compiled 2025.07.13 svn.rb7424aed for OlexSys, GUI svn.r7314)
;
_audit_update_record
;
2026-03-02 deposited with the CCDC.	2026-03-24 downloaded from the CCDC.
;
_cell_angle_alpha 90
_cell_angle_beta 93.1400(10)
_cell_angle_gamma 90
_cell_formula_units_Z 4
_cell_length_a 9.73050(10)
_cell_length_b 23.5563(3)
_cell_length_c 23.6344(4)
_cell_measurement_reflns_used 19495
_cell_measurement_temperature 100.00(10)
_cell_measurement_theta_max 77.0680
_cell_measurement_theta_min 3.7170
_cell_volume 5409.22(13)
_computing_cell_refinement 'CrysAlisPro 1.171.43.98a (Rigaku OD, 2023)'
_computing_data_collection 'CrysAlisPro system (CCD 43.98a 64-bit (release 24-11-2023))'
_computing_data_reduction 'CrysAlisPro 1.171.43.98a (Rigaku OD, 2023)'
_computing_molecular_graphics 'Olex2 1.5 (Dolomanov et al., 2009)'
_computing_publication_material 'Olex2 1.5 (Dolomanov et al., 2009)'
_computing_structure_refinement 'XL  (Sheldrick, 2008)'
_computing_structure_solution 'SHELXT 2018/2 (Sheldrick, 2018)'
_diffrn_ambient_environment N~2~
_diffrn_ambient_temperature 100.00(10)
_diffrn_detector 'Hybrid Pixel Array Detector'
_diffrn_detector_area_resol_mean 10.0000
_diffrn_detector_type HyPix
_diffrn_measured_fraction_theta_full 1.000
_diffrn_measured_fraction_theta_max 0.983
_diffrn_measurement_details
;
List of Runs (angles in degrees, time in seconds):

  # Type    Start    End  Width  t~exp~   \w     \q     \k     \f   Frames
#--------------------------------------------------------------------------
  1  \w      4.00  29.00   0.50    0.50    --  -43.01   9.00 -37.00   50
  2  \w   -121.00  16.00   0.50    0.50    --  -43.01  -9.00 148.00  274
  3  \w    -32.00  -7.00   0.50    0.50    --   43.01  -9.00 148.00   50
  4  \w   -122.00 -97.00   0.50    2.00    --  -97.00  -9.00 148.00   50
  5  \w    100.00 142.00   0.50    2.00    --  113.75   9.00 -37.00   84
  6  \w     38.00  92.00   0.50    2.00    --  113.75   9.00 -37.00  108
  7  \w   -120.00 -49.00   0.50    0.50    --  -43.01-179.00   0.00  142
  8  \w     86.00 112.00   0.50    0.50    --   43.01 179.00-180.00   52
  9  \w     47.00  75.00   0.50    0.50    --   43.01   9.00 -37.00   56
 10  \w    -37.00  22.00   0.50    0.50    --   43.01 -19.00  90.00  118
 11  \w    -84.00 -26.00   0.50    2.00    --  -97.00 125.00 -30.00  116
 12  \w    -53.00 -22.00   0.50    2.00    --  -97.00  45.00  90.00   62
 13  \w     73.00  98.00   0.50    2.00    --  113.75 -77.00-120.00   50
 14  \w     42.00  67.00   0.50    2.00    --  113.75 -61.00-120.00   50
 15  \w     41.00  66.00   0.50    2.00    --  113.75 -61.00 -60.00   50
 16  \w     42.00 105.00   0.50    2.00    --  113.75-125.00-150.00  126
 17  \w     41.00  66.00   0.50    2.00    --  113.75 -61.00-180.00   50
 18  \w     43.00  70.00   0.50    2.00    --  113.75 -77.00-120.00   54
 19  \w     41.00  66.00   0.50    2.00    --  113.75 -61.00  60.00   50
 20  \w    118.00 157.00   0.50    2.00    --  113.75  45.00-180.00   78
 21  \w     49.00 105.00   0.50    2.00    --  113.75 -95.00   0.00  112
 22  \w     59.00 111.00   0.50    2.00    --  113.75-125.00 150.00  104
 23  \w     46.00 110.00   0.50    2.00    --  113.75-125.00   0.00  128
 24  \w     73.00 105.00   0.50    2.00    --  113.75 -95.00  30.00   64
 25  \w     40.00  69.00   0.50    2.00    --  113.75 -95.00  30.00   58
 26  \w     41.00  66.00   0.50    2.00    --  113.75 -61.00-150.00   50
 27  \w     41.00 105.00   0.50    2.00    --  113.75 -95.00  60.00  128
 28  \w     94.00 119.00   0.50    2.00    --  113.75  45.00-120.00   50
 29  \w    145.00 173.00   0.50    2.00    --  113.75  45.00-120.00   56
 30  \w     92.00 174.00   0.50    2.00    --  113.75  61.00 -30.00  164
 31  \w     42.00  67.00   0.50    2.00    --  113.75 -61.00 -90.00   50
 32  \w     97.00 172.00   0.50    2.00    --  113.75  45.00 -60.00  150
 33  \w     41.00  67.00   0.50    2.00    --  113.75 -77.00  30.00   52
;
_diffrn_measurement_device 'four-circle diffractometer'
_diffrn_measurement_device_type 'ROD, Synergy Custom system, HyPix'
_diffrn_measurement_method '\w scans'
_diffrn_orient_matrix_type 'CrysAlisPro convention (1999,Acta A55,543-557)'
_diffrn_orient_matrix_UB_11 0.0242607000
_diffrn_orient_matrix_UB_12 -0.0045512000
_diffrn_orient_matrix_UB_13 -0.0637246000
_diffrn_orient_matrix_UB_21 0.1556649000
_diffrn_orient_matrix_UB_22 -0.0067217000
_diffrn_orient_matrix_UB_23 0.0139122000
_diffrn_orient_matrix_UB_31 -0.0178765000
_diffrn_orient_matrix_UB_32 -0.0648845000
_diffrn_orient_matrix_UB_33 0.0029538000
_diffrn_radiation_monochromator mirror
_diffrn_radiation_probe x-ray
_diffrn_radiation_type 'Cu K\a'
_diffrn_radiation_wavelength 1.54184
_diffrn_reflns_av_R_equivalents 0.0388
_diffrn_reflns_av_unetI/netI 0.0357
_diffrn_reflns_Laue_measured_fraction_full 1.000
_diffrn_reflns_Laue_measured_fraction_max 0.983
_diffrn_reflns_limit_h_max 12
_diffrn_reflns_limit_h_min -11
_diffrn_reflns_limit_k_max 20
_diffrn_reflns_limit_k_min -29
_diffrn_reflns_limit_l_max 29
_diffrn_reflns_limit_l_min -29
_diffrn_reflns_number 44605
_diffrn_reflns_point_group_measured_fraction_full 1.000
_diffrn_reflns_point_group_measured_fraction_max 0.983
_diffrn_reflns_theta_full 67.684
_diffrn_reflns_theta_max 77.925
_diffrn_reflns_theta_min 2.650
_diffrn_source 'Rotating-anode X-ray tube'
_diffrn_source_type 'Rigaku (Cu) X-ray Source'
_exptl_absorpt_coefficient_mu 8.753
_exptl_absorpt_correction_T_max 1.00000
_exptl_absorpt_correction_T_min 0.79248
_exptl_absorpt_correction_type multi-scan
_exptl_absorpt_process_details
;
CrysAlisPro 1.171.43.98a (Rigaku Oxford Diffraction, 2023)
Empirical absorption correction using spherical harmonics,
implemented in SCALE3 ABSPACK scaling algorithm.
;
_exptl_crystal_colour 'clear orangish orange'
_exptl_crystal_colour_lustre clear
_exptl_crystal_colour_modifier orangish
_exptl_crystal_colour_primary orange
_exptl_crystal_density_diffrn 1.363
_exptl_crystal_description plate
_exptl_crystal_F_000 2276
_exptl_crystal_size_max 0.08
_exptl_crystal_size_mid 0.05
_exptl_crystal_size_min 0.02
_refine_diff_density_max 0.657
_refine_diff_density_min -1.288
_refine_diff_density_rms 0.088
_refine_ls_extinction_method none
_refine_ls_goodness_of_fit_ref 1.104
_refine_ls_hydrogen_treatment mixed
_refine_ls_matrix_type full
_refine_ls_number_parameters 709
_refine_ls_number_reflns 11369
_refine_ls_number_restraints 0
_refine_ls_restrained_S_all 1.104
_refine_ls_R_factor_all 0.0548
_refine_ls_R_factor_gt 0.0512
_refine_ls_shift/su_max 0.002
_refine_ls_shift/su_mean 0.000
_refine_ls_structure_factor_coef Fsqd
_refine_ls_weighting_details 'w=1/[\s^2^(Fo^2^)+(0.0373P)^2^+17.8627P] where P=(Fo^2^+2Fc^2^)/3'
_refine_ls_weighting_scheme calc
_refine_ls_wR_factor_gt 0.1191
_refine_ls_wR_factor_ref 0.1209
_reflns_Friedel_coverage 0.000
_reflns_number_gt 10576
_reflns_number_total 11369
_reflns_threshold_expression 'I > 2\s(I)'
_cod_data_source_file d6dt00585c2.cif
_cod_data_source_block '[Dy(DABBT)(ACA)(Cy3PO)]'
_cod_database_code 7720974
_shelx_shelxl_version_number 2019/3
_chemical_oxdiff_formula CHONPDy
_chemical_oxdiff_usercomment CHONPDy
_shelx_space_group_comment
;
The symmetry employed for this shelxl refinement is uniquely defined
by the following loop, which should always be used as a source of
symmetry information in preference to the above space-group names.
They are only intended as comments.
;
_shelx_estimated_absorpt_t_max 0.844
_shelx_estimated_absorpt_t_min 0.541
_olex2_refinement_description
;
1. Fixed Uiso
 At 1.2 times of:
  All C(H) groups, All C(H,H) groups
 At 1.5 times of:
  All C(H,H,H) groups
2. Uiso/Uaniso restraints and constraints
Uanis(O1) = Uanis(O1A)
Uanis(C1) = Uanis(C1A)
Uanis(C2) = Uanis(C2A)
Uanis(C3) = Uanis(C3A)
Uanis(C4) = Uanis(C4A)
Uanis(C5) = Uanis(C5A)
Uanis(C6) = Uanis(C6A)
Uanis(C7) = Uanis(C7A)
Uanis(C8) = Uanis(C8A)
Uanis(C9) = Uanis(C9A)
Uanis(C10) = Uanis(C10A)
Uanis(C11) = Uanis(C11A)
Uanis(C12) = Uanis(C12A)
Uanis(C13) = Uanis(C13A)
Uanis(C14) = Uanis(C14A)
3. Others
 Sof(C5)=Sof(H5)=Sof(C4)=Sof(H4)=Sof(C6)=Sof(C1)=Sof(C14)=Sof(C13)=Sof(C8)=
 Sof(C7)=Sof(H7)=Sof(C2)=Sof(H2)=Sof(C3)=Sof(H3)=Sof(C10)=Sof(H10)=Sof(C12)=
 Sof(H12)=Sof(C9)=Sof(H9)=Sof(C11)=Sof(H11)=Sof(O1A)=1-FVAR(1)
 Sof(C13A)=Sof(C14A)=Sof(C12A)=Sof(H12A)=Sof(C6A)=Sof(C1A)=Sof(C5A)=Sof(H5A)=
 Sof(C8A)=Sof(C4A)=Sof(H4A)=Sof(C9A)=Sof(H9A)=Sof(C2A)=Sof(H2A)=Sof(C10A)=
 Sof(H10A)=Sof(C7A)=Sof(H7A)=Sof(C11A)=Sof(H11A)=Sof(C3A)=Sof(H3A)=Sof(O1)=
 FVAR(1)
 Fixed Sof: C45A(0.5) H45A(0.5) C45(0.5) H45(0.5) C50A(0.5) H50A(0.5)
 H50B(0.5) C50(0.5) H50C(0.5) H50D(0.5) C51A(0.5) H51A(0.5) C51(0.5) H51(0.5)
 C52A(0.5) H52A(0.5) H52B(0.5) C52(0.5) H52C(0.5) H52D(0.5) C55(0.5) H55A(0.5)
 H55B(0.5) C55A(0.5) H55C(0.5) H55D(0.5) C47(0.5) H47A(0.5) H47B(0.5) C47A(0.5)
 H47C(0.5) H47D(0.5)
4.a Ternary CH refined with riding coordinates:
 C39(H39), C45A(H45A), C45(H45), C51A(H51A), C51(H51)
4.b Secondary CH2 refined with riding coordinates:
 C44(H44A,H44B), C40(H40A,H40B), C42(H42A,H42B), C56(H56A,H56B), C46(H46A,
 H46B), C41(H41A,H41B), C43(H43A,H43B), C53(H53A,H53B), C54(H54A,H54B),
 C48(H48A,H48B), C50A(H50A,H50B), C50(H50C,H50D), C52A(H52A,H52B), C52(H52C,
 H52D), C55(H55A,H55B), C55A(H55C,H55D), C47(H47A,H47B), C47A(H47C,H47D)
4.c Aromatic/amide H refined with riding coordinates:
 C28(H28), C26(H26), C27(H27), C38(H38), C20(H20), C19(H19), C17(H17),
 C18(H18), C37(H37), C12A(H12A), C34(H34), C36(H36), C16(H16), C35(H35),
 C5A(H5A), C4A(H4A), C9A(H9A), C2A(H2A), C10A(H10A), C7A(H7A), C11A(H11A),
 C3A(H3A), C5(H5), C4(H4), C7(H7), C2(H2), C3(H3), C10(H10), C12(H12), C9(H9),
 C11(H11)
4.d Fitted hexagon refined as free rotating group:
 C6(C1,C14,C13,C8,C7)
4.e Idealised Me refined as rotating group:
 C31(H31A,H31B,H31C), C23(H23A,H23B,H23C)
;
_smtbx_masks_void_probe_radius 1.2
_smtbx_masks_void_truncation_radius 1.2
_olex2_submission_special_instructions 'No special instructions were received'
_oxdiff_exptl_absorpt_empirical_details
;
Empirical correction (ABSPACK) includes:
- Absorption correction using spherical harmonics
- Frame scaling
;
_oxdiff_exptl_absorpt_empirical_full_max 1.513
_oxdiff_exptl_absorpt_empirical_full_min 0.711

loop_
_space_group_symop_operation_xyz
'x, y, z'
'-x, y+1/2, -z+1/2'
'-x, -y, -z'
'x, -y-1/2, z-1/2'

loop_
_atom_site_label
_atom_site_type_symbol
_atom_site_fract_x
_atom_site_fract_y
_atom_site_fract_z
_atom_site_U_iso_or_equiv
_atom_site_adp_type
_atom_site_occupancy
_atom_site_site_symmetry_order
_atom_site_calc_flag
_atom_site_refinement_flags_posn
_atom_site_refinement_flags_adp
_atom_site_refinement_flags_occupancy
_atom_site_disorder_assembly
_atom_site_disorder_group
Dy1 Dy 0.46394(2) 0.73244(2) 0.36012(2) 0.02222(7) Uani 1 1 d . . . . .
S2 S 0.65261(10) 0.81501(4) 0.39433(5) 0.0291(2) Uani 1 1 d . . . . .
S1 S 0.65211(10) 0.64675(4) 0.38337(5) 0.0303(2) Uani 1 1 d . . . . .
P1 P 0.53457(11) 0.74112(5) 0.20696(5) 0.0326(2) Uani 1 1 d . . . . .
O2 O 0.3857(3) 0.72887(13) 0.44469(13) 0.0348(7) Uani 1 1 d . . . . .
O3 O 0.5173(3) 0.73695(12) 0.27037(12) 0.0298(6) Uani 1 1 d . . . . .
N3 N 0.2178(3) 0.73383(14) 0.33678(14) 0.0239(6) Uani 1 1 d . . . . .
N5 N 0.4393(3) 0.87941(15) 0.34850(16) 0.0297(7) Uani 1 1 d . . . . .
N4 N 0.3652(3) 0.82900(14) 0.34868(15) 0.0264(7) Uani 1 1 d . . . . .
N1 N 0.4404(4) 0.58924(14) 0.32829(17) 0.0311(8) Uani 1 1 d . . . . .
N2 N 0.3639(3) 0.63847(14) 0.33642(15) 0.0260(7) Uani 1 1 d . . . . .
C39 C 0.3679(4) 0.74339(16) 0.16870(17) 0.0266(8) Uani 1 1 d . . . . .
H39 H 0.382789 0.744543 0.127184 0.032 Uiso 1 1 calc R U . . .
C29 C 0.1491(4) 0.78300(17) 0.34170(16) 0.0237(8) Uani 1 1 d . . . . .
C33 C 0.6509(4) 0.92796(18) 0.3626(2) 0.0331(9) Uani 1 1 d . . . . .
C30 C 0.2325(4) 0.83536(17) 0.34525(16) 0.0251(8) Uani 1 1 d . . . . .
C44 C 0.2863(5) 0.79665(19) 0.1843(2) 0.0380(10) Uani 1 1 d . . . . .
H44A H 0.274801 0.797275 0.225629 0.046 Uiso 1 1 calc R U . . .
H44B H 0.337808 0.831104 0.174194 0.046 Uiso 1 1 calc R U . . .
C28 C 0.0057(4) 0.78418(19) 0.34315(18) 0.0297(9) Uani 1 1 d . . . . .
H28 H -0.041781 0.819213 0.346091 0.036 Uiso 1 1 calc R U . . .
C32 C 0.5693(4) 0.87465(17) 0.36643(18) 0.0286(8) Uani 1 1 d . . . . .
C31 C 0.1608(4) 0.89177(18) 0.3468(2) 0.0346(10) Uani 1 1 d . . . . .
H31A H 0.112498 0.894951 0.381983 0.052 Uiso 1 1 calc R U . . .
H31B H 0.094224 0.894794 0.314277 0.052 Uiso 1 1 calc R U . . .
H31C H 0.228709 0.922342 0.345141 0.052 Uiso 1 1 calc R U . . .
C22 C 0.5695(4) 0.59179(17) 0.34641(19) 0.0287(8) Uani 1 1 d . . . . .
C26 C 0.0042(4) 0.68291(19) 0.3356(2) 0.0333(9) Uani 1 1 d . . . . .
H26 H -0.044194 0.647885 0.333464 0.040 Uiso 1 1 calc R U . . .
C25 C 0.1486(4) 0.68433(18) 0.33397(18) 0.0281(8) Uani 1 1 d . . . . .
C21 C 0.6510(4) 0.54047(17) 0.3332(2) 0.0303(9) Uani 1 1 d . . . . .
C40 C 0.2846(5) 0.68984(19) 0.1812(2) 0.0373(10) Uani 1 1 d . . . . .
H40A H 0.334803 0.655890 0.168743 0.045 Uiso 1 1 calc R U . . .
H40B H 0.274578 0.686695 0.222508 0.045 Uiso 1 1 calc R U . . .
C27 C -0.0655(4) 0.7338(2) 0.3402(2) 0.0362(10) Uani 1 1 d . . . . .
H27 H -0.162892 0.733850 0.341441 0.043 Uiso 1 1 calc R U . . .
C38 C 0.7891(5) 0.93051(18) 0.3801(2) 0.0343(9) Uani 1 1 d . . . . .
H38 H 0.832384 0.898343 0.397548 0.041 Uiso 1 1 calc R U . . .
C20 C 0.5960(5) 0.49940(19) 0.2958(2) 0.0405(11) Uani 1 1 d . . . . .
H20 H 0.503804 0.502956 0.280862 0.049 Uiso 1 1 calc R U . . .
C19 C 0.6752(5) 0.4532(2) 0.2803(3) 0.0472(13) Uani 1 1 d . . . . .
H19 H 0.637475 0.425871 0.254342 0.057 Uiso 1 1 calc R U . . .
C24 C 0.2312(4) 0.63196(18) 0.3289(2) 0.0301(9) Uani 1 1 d . . . . .
C42 C 0.0621(5) 0.7443(2) 0.1652(2) 0.0418(11) Uani 1 1 d . . . . .
H42A H -0.026805 0.745026 0.142724 0.050 Uiso 1 1 calc R U . . .
H42B H 0.042457 0.743583 0.205863 0.050 Uiso 1 1 calc R U . . .
C56 C 0.6254(6) 0.8239(2) 0.1307(2) 0.0436(11) Uani 1 1 d . . . . .
H56A H 0.539460 0.815694 0.107814 0.052 Uiso 1 1 calc R U . A 1
H56B H 0.699397 0.798698 0.118229 0.052 Uiso 1 1 calc R U . A 1
C13A C 0.2303(12) 0.8376(7) 0.4928(6) 0.043(2) Uani 0.709(7) 1 d . . P B 1
C46 C 0.6206(5) 0.6687(2) 0.1200(2) 0.0396(11) Uani 1 1 d . . . . .
H46A H 0.531344 0.648442 0.118135 0.048 Uiso 1 1 calc R U . C 1
H46B H 0.611874 0.700948 0.093135 0.048 Uiso 1 1 calc R U . C 1
C17 C 0.8617(5) 0.4861(2) 0.3413(3) 0.0514(14) Uani 1 1 d . . . . .
H17 H 0.951863 0.480869 0.357941 0.062 Uiso 1 1 calc R U . . .
C18 C 0.8072(6) 0.4473(2) 0.3024(3) 0.0514(14) Uani 1 1 d . . . . .
H18 H 0.861752 0.416257 0.291037 0.062 Uiso 1 1 calc R U . . .
C41 C 0.1419(5) 0.6916(2) 0.1506(2) 0.0428(11) Uani 1 1 d . . . . .
H41A H 0.152157 0.690523 0.109177 0.051 Uiso 1 1 calc R U . . .
H41B H 0.089299 0.657580 0.161054 0.051 Uiso 1 1 calc R U . . .
C37 C 0.8654(5) 0.9800(2) 0.3724(3) 0.0439(12) Uani 1 1 d . . . . .
H37 H 0.960088 0.981052 0.384519 0.053 Uiso 1 1 calc R U . . .
C14A C 0.2206(15) 0.7781(6) 0.4926(9) 0.041(2) Uani 0.709(7) 1 d . . P B 1
C12A C 0.3552(10) 0.8677(8) 0.4903(7) 0.052(3) Uani 0.709(7) 1 d . . P B 1
H12A H 0.438427 0.846820 0.489114 0.063 Uiso 0.709(7) 1 calc R U P B 1
C49 C 0.7888(6) 0.5987(3) 0.2005(3) 0.0500(13) Uani 1 1 d . . . . .
H49 H 0.760(7) 0.569(3) 0.217(3) 0.060 Uiso 1 1 d . U . D 1
H49A H 0.888(7) 0.601(3) 0.214(3) 0.060 Uiso 1 1 d . U . E 2
C23 C 0.1625(5) 0.5764(2) 0.3165(3) 0.0550(16) Uani 1 1 d . . . . .
H23A H 0.128350 0.560723 0.351506 0.083 Uiso 1 1 calc R U . . .
H23B H 0.228741 0.549977 0.301168 0.083 Uiso 1 1 calc R U . . .
H23C H 0.085190 0.581982 0.288717 0.083 Uiso 1 1 calc R U . . .
C43 C 0.1447(5) 0.7967(2) 0.1526(3) 0.0492(13) Uani 1 1 d . . . . .
H43A H 0.093016 0.830826 0.163564 0.059 Uiso 1 1 calc R U . . .
H43B H 0.156833 0.798815 0.111327 0.059 Uiso 1 1 calc R U . . .
C6A C -0.0320(13) 0.7829(5) 0.5005(5) 0.050(3) Uani 0.709(7) 1 d . . P B 1
C34 C 0.5896(5) 0.9764(2) 0.3385(3) 0.0518(15) Uani 1 1 d . . . . .
H34 H 0.494285 0.976026 0.327362 0.062 Uiso 1 1 calc R U . . .
C36 C 0.8048(6) 1.0272(2) 0.3473(3) 0.0564(16) Uani 1 1 d . . . . .
H36 H 0.856830 1.060609 0.341549 0.068 Uiso 1 1 calc R U . . .
C15 C 0.3521(7) 0.7447(3) 0.4919(2) 0.0533(15) Uani 1 1 d . . . . .
C1A C 0.0916(17) 0.7504(5) 0.4950(7) 0.048(2) Uani 0.709(7) 1 d . . P B 1
C53 C 0.7833(6) 0.8846(2) 0.2225(2) 0.0502(13) Uani 1 1 d . . . . .
H53A H 0.771541 0.917374 0.247977 0.060 Uiso 1 1 calc R U . F 2
H53B H 0.875527 0.868187 0.231744 0.060 Uiso 1 1 calc R U . F 2
C16 C 0.7842(5) 0.5331(2) 0.3561(3) 0.0446(12) Uani 1 1 d . . . . .
H16 H 0.822938 0.560270 0.382003 0.054 Uiso 1 1 calc R U . . .
C35 C 0.6662(6) 1.0248(2) 0.3307(3) 0.066(2) Uani 1 1 d . . . . .
H35 H 0.622957 1.057174 0.313547 0.080 Uiso 1 1 calc R U . . .
C54 C 0.7775(10) 0.9053(3) 0.1624(3) 0.078(2) Uani 1 1 d . . . . .
H54A H 0.782820 0.947211 0.163810 0.094 Uiso 1 1 calc R U . G 1
H54B H 0.862224 0.891844 0.145311 0.094 Uiso 1 1 calc R U . G 1
C5A C -0.1640(16) 0.7544(10) 0.5046(7) 0.078(7) Uani 0.709(7) 1 d . . P B 1
H5A H -0.245374 0.776120 0.507961 0.093 Uiso 0.709(7) 1 calc R U P B 1
C48 C 0.7838(11) 0.5869(3) 0.1382(3) 0.085(3) Uani 1 1 d . . . . .
H48A H 0.864900 0.605421 0.122539 0.102 Uiso 1 1 calc R U . H 2
H48B H 0.795270 0.545498 0.133201 0.102 Uiso 1 1 calc R U . H 2
C8A C 0.1031(11) 0.8703(5) 0.4968(5) 0.050(3) Uani 0.709(7) 1 d . . P B 1
C4A C -0.171(2) 0.6978(10) 0.5035(6) 0.111(7) Uani 0.709(7) 1 d . . P B 1
H4A H -0.256084 0.678990 0.506892 0.133 Uiso 0.709(7) 1 calc R U P B 1
C9A C 0.1150(15) 0.9300(5) 0.4985(6) 0.069(4) Uani 0.709(7) 1 d . . P B 1
H9A H 0.035299 0.952429 0.503193 0.083 Uiso 0.709(7) 1 calc R U P B 1
C2A C 0.081(3) 0.6910(5) 0.4922(9) 0.067(4) Uani 0.709(7) 1 d . . P B 1
H2A H 0.158597 0.667720 0.486921 0.081 Uiso 0.709(7) 1 calc R U P B 1
C10A C 0.238(2) 0.9560(6) 0.4936(7) 0.082(6) Uani 0.709(7) 1 d . . P B 1
H10A H 0.242844 0.996275 0.493008 0.098 Uiso 0.709(7) 1 calc R U P B 1
C7A C -0.0197(12) 0.8415(6) 0.5004(6) 0.063(4) Uani 0.709(7) 1 d . . P B 1
H7A H -0.101206 0.863370 0.502882 0.076 Uiso 0.709(7) 1 calc R U P B 1
C11A C 0.3614(14) 0.9236(7) 0.4895(6) 0.069(3) Uani 0.709(7) 1 d . . P B 1
H11A H 0.447209 0.942257 0.486106 0.082 Uiso 0.709(7) 1 calc R U P B 1
C3A C -0.054(6) 0.667(2) 0.4976(15) 0.103(6) Uani 0.709(7) 1 d . . P B 1
H3A H -0.061542 0.627051 0.496972 0.124 Uiso 0.709(7) 1 calc R U P B 1
C45A C 0.6461(11) 0.6937(5) 0.1820(4) 0.034(2) Uani 0.5 1 d . . P I 1
H45A H 0.735783 0.714290 0.181434 0.041 Uiso 0.5 1 calc R U P I 1
C45 C 0.6083(9) 0.6674(4) 0.1845(3) 0.0206(17) Uani 0.5 1 d . . P I 2
H45 H 0.541010 0.637151 0.193724 0.025 Uiso 0.5 1 calc R U P I 2
C50A C 0.6726(15) 0.6451(5) 0.2207(5) 0.048(3) Uani 0.5 1 d . . P I 1
H50A H 0.584838 0.624690 0.225040 0.058 Uiso 0.5 1 calc R U P I 1
H50B H 0.703448 0.660026 0.258454 0.058 Uiso 0.5 1 calc R U P I 1
C50 C 0.7481(10) 0.6543(4) 0.2165(4) 0.0282(18) Uani 0.5 1 d . . P I 2
H50C H 0.818104 0.682466 0.206324 0.034 Uiso 0.5 1 calc R U P I 2
H50D H 0.738277 0.656105 0.257952 0.034 Uiso 0.5 1 calc R U P I 2
C51A C 0.6044(10) 0.8165(4) 0.1953(4) 0.0300(19) Uani 0.5 1 d . . P I 1
H51A H 0.534495 0.844652 0.206932 0.036 Uiso 0.5 1 calc R U P I 1
C51 C 0.6559(11) 0.7923(4) 0.1892(4) 0.0287(18) Uani 0.5 1 d . . P I 2
H51 H 0.747266 0.773122 0.187770 0.034 Uiso 0.5 1 calc R U P I 2
C52A C 0.7409(11) 0.8265(5) 0.2312(4) 0.036(2) Uani 0.5 1 d . . P I 1
H52A H 0.726530 0.819904 0.271819 0.043 Uiso 0.5 1 calc R U P I 1
H52B H 0.812742 0.800039 0.219261 0.043 Uiso 0.5 1 calc R U P I 1
C52 C 0.6680(14) 0.8375(4) 0.2347(4) 0.039(2) Uani 0.5 1 d . . P I 2
H52C H 0.691550 0.819211 0.271639 0.046 Uiso 0.5 1 calc R U P I 2
H52D H 0.577856 0.856523 0.237202 0.046 Uiso 0.5 1 calc R U P I 2
C55 C 0.7397(12) 0.8620(4) 0.1186(4) 0.042(2) Uani 0.5 1 d . . P I 2
H55A H 0.715686 0.882012 0.082554 0.051 Uiso 0.5 1 calc R U P I 2
H55B H 0.822033 0.838530 0.112628 0.051 Uiso 0.5 1 calc R U P I 2
C55A C 0.6693(11) 0.8916(4) 0.1255(5) 0.040(2) Uani 0.5 1 d . . P I 1
H55C H 0.694603 0.899530 0.086306 0.048 Uiso 0.5 1 calc R U P I 1
H55D H 0.589244 0.915681 0.133471 0.048 Uiso 0.5 1 calc R U P I 1
C47 C 0.7200(14) 0.6321(7) 0.1013(5) 0.057(3) Uani 0.5 1 d . . P I 1
H47A H 0.796085 0.655982 0.088677 0.069 Uiso 0.5 1 calc R U P I 1
H47B H 0.679146 0.612898 0.067123 0.069 Uiso 0.5 1 calc R U P I 1
C47A C 0.6693(10) 0.6033(4) 0.1051(4) 0.033(2) Uani 0.5 1 d . . P I 2
H47C H 0.592698 0.576782 0.111407 0.039 Uiso 0.5 1 calc R U P I 2
H47D H 0.690140 0.601126 0.064656 0.039 Uiso 0.5 1 calc R U P I 2
C5 C -0.139(5) 0.777(3) 0.502(2) 0.078(7) Uani 0.291(7) 1 d . . P B 2
H5 H -0.217647 0.800737 0.506253 0.093 Uiso 0.291(7) 1 calc R U P B 2
C4 C -0.158(7) 0.722(3) 0.4965(18) 0.111(7) Uani 0.291(7) 1 d . . P B 2
H4 H -0.248645 0.707258 0.496192 0.133 Uiso 0.291(7) 1 calc R U P B 2
C6 C -0.010(3) 0.8025(14) 0.5022(14) 0.050(3) Uani 0.291(7) 1 d G . P B 2
C1 C 0.101(5) 0.7660(11) 0.498(2) 0.048(2) Uani 0.291(7) 1 d G . P B 2
C14 C 0.234(4) 0.7877(16) 0.498(2) 0.041(2) Uani 0.291(7) 1 d G . P B 2
C13 C 0.255(3) 0.8460(17) 0.5013(18) 0.043(2) Uani 0.291(7) 1 d G . P B 2
C8 C 0.144(3) 0.8825(11) 0.5056(14) 0.050(3) Uani 0.291(7) 1 d G . P B 2
C7 C 0.011(3) 0.8607(13) 0.5060(15) 0.063(4) Uani 0.291(7) 1 d G . P B 2
H7 H -0.064743 0.885677 0.508922 0.076 Uiso 0.291(7) 1 calc R U P B 2
C2 C 0.073(8) 0.709(2) 0.494(3) 0.067(4) Uani 0.291(7) 1 d . . P B 2
H2 H 0.154909 0.687192 0.493411 0.081 Uiso 0.291(7) 1 calc R U P B 2
C3 C -0.035(18) 0.679(5) 0.490(4) 0.103(6) Uani 0.291(7) 1 d . . P B 2
H3 H -0.040542 0.639202 0.485053 0.124 Uiso 0.291(7) 1 calc R U P B 2
C10 C 0.298(5) 0.9688(17) 0.5040(18) 0.082(6) Uani 0.291(7) 1 d . . P B 2
H10 H 0.309919 1.008742 0.506839 0.098 Uiso 0.291(7) 1 calc R U P B 2
C12 C 0.401(3) 0.870(2) 0.495(2) 0.052(3) Uani 0.291(7) 1 d . . P B 2
H12 H 0.477252 0.845851 0.488742 0.063 Uiso 0.291(7) 1 calc R U P B 2
C9 C 0.175(5) 0.9458(19) 0.505(2) 0.069(4) Uani 0.291(7) 1 d . . P B 2
H9 H 0.098928 0.970920 0.505988 0.083 Uiso 0.291(7) 1 calc R U P B 2
C11 C 0.417(4) 0.930(2) 0.4980(17) 0.069(3) Uani 0.291(7) 1 d . . P B 2
H11 H 0.506590 0.946043 0.496354 0.082 Uiso 0.291(7) 1 calc R U P B 2
O1 O 0.4345(7) 0.7432(3) 0.5352(2) 0.0597(17) Uani 0.709(7) 1 d . . P B 1
O1A O 0.3594(17) 0.7048(7) 0.5333(5) 0.0597(17) Uani 0.291(7) 1 d . . P B 2

loop_
_atom_site_aniso_label
_atom_site_aniso_U_11
_atom_site_aniso_U_22
_atom_site_aniso_U_33
_atom_site_aniso_U_23
_atom_site_aniso_U_13
_atom_site_aniso_U_12
Dy1 0.01730(11) 0.02383(12) 0.02573(12) -0.00134(9) 0.00304(8) 0.00299(8)
S2 0.0217(4) 0.0241(5) 0.0408(5) -0.0026(4) -0.0033(4) 0.0040(3)
S1 0.0228(5) 0.0268(5) 0.0408(6) -0.0015(4) -0.0022(4) 0.0053(4)
P1 0.0239(5) 0.0498(7) 0.0243(5) 0.0016(4) 0.0044(4) -0.0051(4)
O2 0.0400(17) 0.0390(16) 0.0256(15) 0.0008(12) 0.0051(13) 0.0061(14)
O3 0.0269(14) 0.0341(15) 0.0288(15) 0.0001(12) 0.0056(11) 0.0013(12)
N3 0.0191(15) 0.0279(16) 0.0249(16) 0.0024(13) 0.0035(12) 0.0032(13)
N5 0.0207(17) 0.0271(17) 0.041(2) -0.0012(14) 0.0008(14) 0.0070(13)
N4 0.0231(16) 0.0247(16) 0.0316(17) -0.0015(13) 0.0032(13) -0.0001(13)
N1 0.0238(17) 0.0202(16) 0.050(2) 0.0004(15) 0.0087(15) 0.0030(13)
N2 0.0194(16) 0.0231(16) 0.0356(18) 0.0013(13) 0.0038(13) 0.0024(12)
C39 0.030(2) 0.0243(19) 0.0251(19) -0.0026(15) 0.0012(16) -0.0016(16)
C29 0.0172(17) 0.032(2) 0.0219(18) 0.0005(15) 0.0041(14) 0.0015(15)
C33 0.025(2) 0.025(2) 0.049(3) -0.0091(18) 0.0014(18) 0.0055(16)
C30 0.0216(18) 0.029(2) 0.0246(19) 0.0020(15) 0.0046(15) 0.0058(15)
C44 0.037(2) 0.031(2) 0.047(3) -0.0113(19) 0.006(2) 0.0029(19)
C28 0.0182(19) 0.036(2) 0.035(2) -0.0035(17) 0.0045(16) 0.0076(16)
C32 0.0237(19) 0.027(2) 0.035(2) -0.0060(16) 0.0022(16) 0.0040(16)
C31 0.022(2) 0.031(2) 0.051(3) 0.0003(19) 0.0020(18) 0.0062(16)
C22 0.023(2) 0.0234(19) 0.040(2) 0.0036(16) 0.0056(17) 0.0013(15)
C26 0.0177(19) 0.034(2) 0.048(3) -0.0001(19) 0.0055(17) -0.0005(16)
C25 0.023(2) 0.030(2) 0.031(2) 0.0015(16) 0.0049(16) 0.0019(16)
C21 0.023(2) 0.0198(18) 0.048(3) 0.0058(17) 0.0073(18) 0.0027(15)
C40 0.029(2) 0.029(2) 0.055(3) 0.006(2) 0.010(2) -0.0021(17)
C27 0.0186(19) 0.042(2) 0.048(3) 0.000(2) 0.0055(18) 0.0012(17)
C38 0.028(2) 0.025(2) 0.050(3) -0.0046(18) 0.0016(19) 0.0021(16)
C20 0.028(2) 0.027(2) 0.067(3) -0.003(2) 0.006(2) 0.0016(17)
C19 0.040(3) 0.027(2) 0.076(4) -0.008(2) 0.015(3) 0.002(2)
C24 0.0195(19) 0.028(2) 0.044(2) 0.0016(17) 0.0064(17) 0.0035(15)
C42 0.028(2) 0.052(3) 0.045(3) -0.013(2) 0.000(2) 0.006(2)
C56 0.043(3) 0.049(3) 0.039(3) 0.008(2) 0.002(2) -0.014(2)
C13A 0.050(5) 0.055(6) 0.025(6) -0.001(4) 0.008(4) 0.021(4)
C46 0.038(3) 0.050(3) 0.031(2) -0.012(2) 0.0077(19) -0.006(2)
C17 0.030(2) 0.032(2) 0.092(4) 0.001(3) 0.001(3) 0.010(2)
C18 0.040(3) 0.026(2) 0.090(4) -0.002(2) 0.018(3) 0.007(2)
C41 0.030(2) 0.041(3) 0.058(3) -0.014(2) 0.006(2) -0.006(2)
C37 0.026(2) 0.030(2) 0.075(4) -0.008(2) 0.000(2) -0.0018(18)
C14A 0.044(4) 0.054(6) 0.025(4) -0.007(4) -0.003(3) 0.017(4)
C12A 0.043(8) 0.076(5) 0.038(4) -0.003(3) 0.013(7) 0.005(8)
C49 0.038(3) 0.054(3) 0.059(3) 0.009(3) 0.007(2) 0.003(2)
C23 0.024(2) 0.033(3) 0.108(5) -0.005(3) 0.004(3) -0.0047(19)
C43 0.040(3) 0.040(3) 0.067(4) -0.004(2) -0.002(2) 0.013(2)
C6A 0.047(5) 0.077(9) 0.027(3) 0.012(5) -0.005(3) -0.009(5)
C34 0.029(2) 0.027(2) 0.098(5) 0.005(3) -0.014(3) 0.0011(19)
C36 0.039(3) 0.024(2) 0.105(5) 0.003(3) -0.006(3) -0.008(2)
C15 0.065(4) 0.070(4) 0.025(2) 0.000(2) 0.003(2) 0.035(3)
C1A 0.056(4) 0.066(8) 0.020(3) -0.006(6) -0.009(3) 0.002(6)
C53 0.042(3) 0.054(3) 0.055(3) -0.012(3) 0.005(2) -0.015(2)
C16 0.030(2) 0.026(2) 0.078(4) -0.004(2) 0.002(2) 0.0054(18)
C35 0.044(3) 0.025(2) 0.128(6) 0.006(3) -0.014(3) 0.000(2)
C54 0.127(7) 0.046(3) 0.061(4) 0.001(3) 0.005(4) -0.036(4)
C5A 0.036(8) 0.17(2) 0.024(3) 0.015(10) 0.000(4) -0.017(9)
C48 0.155(8) 0.042(3) 0.057(4) -0.014(3) -0.005(5) 0.031(4)
C8A 0.056(9) 0.063(6) 0.030(5) 0.006(4) 0.003(4) 0.028(5)
C4A 0.122(11) 0.18(2) 0.030(5) 0.011(8) 0.001(6) -0.111(13)
C9A 0.097(12) 0.056(8) 0.058(6) 0.012(6) 0.032(8) 0.028(6)
C2A 0.109(7) 0.060(11) 0.033(3) -0.019(8) 0.000(4) -0.024(11)
C10A 0.15(2) 0.044(8) 0.057(8) -0.005(5) 0.027(9) 0.002(8)
C7A 0.042(6) 0.113(12) 0.035(4) 0.018(6) 0.010(4) 0.031(6)
C11A 0.079(11) 0.072(6) 0.057(6) -0.011(5) 0.019(7) -0.019(8)
C3A 0.14(2) 0.13(2) 0.038(11) -0.015(11) 0.015(11) -0.069(14)
C45A 0.032(5) 0.041(6) 0.030(5) -0.002(5) 0.004(4) 0.005(5)
C45 0.021(4) 0.019(4) 0.022(4) -0.003(3) 0.006(3) -0.010(3)
C50A 0.050(7) 0.034(5) 0.062(8) -0.003(5) 0.017(6) 0.009(5)
C50 0.013(4) 0.042(5) 0.029(4) -0.002(4) 0.002(3) 0.001(4)
C51A 0.026(5) 0.026(5) 0.039(5) 0.000(4) 0.003(4) 0.000(4)
C51 0.031(5) 0.028(5) 0.028(4) -0.002(4) 0.006(4) -0.004(4)
C52A 0.018(4) 0.049(6) 0.040(5) 0.005(4) 0.003(4) -0.005(4)
C52 0.041(6) 0.034(5) 0.042(6) -0.005(4) 0.006(5) -0.016(5)
C55 0.048(6) 0.031(5) 0.048(6) 0.005(4) 0.007(5) -0.016(5)
C55A 0.035(5) 0.032(5) 0.055(6) 0.011(4) 0.008(4) -0.004(4)
C47 0.050(7) 0.077(10) 0.046(7) -0.014(6) 0.015(6) 0.020(7)
C47A 0.024(4) 0.030(5) 0.045(5) -0.019(4) 0.013(4) -0.009(4)
C5 0.036(8) 0.17(2) 0.024(3) 0.015(10) 0.000(4) -0.017(9)
C4 0.122(11) 0.18(2) 0.030(5) 0.011(8) 0.001(6) -0.111(13)
C6 0.047(5) 0.077(9) 0.027(3) 0.012(5) -0.005(3) -0.009(5)
C1 0.056(4) 0.066(8) 0.020(3) -0.006(6) -0.009(3) 0.002(6)
C14 0.044(4) 0.054(6) 0.025(4) -0.007(4) -0.003(3) 0.017(4)
C13 0.050(5) 0.055(6) 0.025(6) -0.001(4) 0.008(4) 0.021(4)
C8 0.056(9) 0.063(6) 0.030(5) 0.006(4) 0.003(4) 0.028(5)
C7 0.042(6) 0.113(12) 0.035(4) 0.018(6) 0.010(4) 0.031(6)
C2 0.109(7) 0.060(11) 0.033(3) -0.019(8) 0.000(4) -0.024(11)
C3 0.14(2) 0.13(2) 0.038(11) -0.015(11) 0.015(11) -0.069(14)
C10 0.15(2) 0.044(8) 0.057(8) -0.005(5) 0.027(9) 0.002(8)
C12 0.043(8) 0.076(5) 0.038(4) -0.003(3) 0.013(7) 0.005(8)
C9 0.097(12) 0.056(8) 0.058(6) 0.012(6) 0.032(8) 0.028(6)
C11 0.079(11) 0.072(6) 0.057(6) -0.011(5) 0.019(7) -0.019(8)
O1 0.067(4) 0.079(4) 0.032(2) -0.006(3) -0.006(3) 0.032(3)
O1A 0.067(4) 0.079(4) 0.032(2) -0.006(3) -0.006(3) 0.032(3)

loop_
_atom_type_symbol
_atom_type_description
_atom_type_scat_dispersion_real
_atom_type_scat_dispersion_imag
_atom_type_scat_source
C C 0.0181 0.0091 'International Tables Vol C Tables 4.2.6.8 and 6.1.1.4'
H H 0.0000 0.0000 'International Tables Vol C Tables 4.2.6.8 and 6.1.1.4'
Dy Dy -9.8046 9.8477 'International Tables Vol C Tables 4.2.6.8 and 6.1.1.4'
N N 0.0311 0.0180 'International Tables Vol C Tables 4.2.6.8 and 6.1.1.4'
O O 0.0492 0.0322 'International Tables Vol C Tables 4.2.6.8 and 6.1.1.4'
P P 0.2955 0.4335 'International Tables Vol C Tables 4.2.6.8 and 6.1.1.4'
S S 0.3331 0.5567 'International Tables Vol C Tables 4.2.6.8 and 6.1.1.4'

loop_
_geom_angle_atom_site_label_1
_geom_angle_atom_site_label_2
_geom_angle_atom_site_label_3
_geom_angle
_geom_angle_site_symmetry_1
_geom_angle_site_symmetry_3
_geom_angle_publ_flag
S1 Dy1 S2 91.93(3) . . ?
O2 Dy1 S2 91.07(9) . . ?
O2 Dy1 S1 92.89(8) . . ?
O2 Dy1 O3 173.12(11) . . ?
O2 Dy1 N3 79.58(12) . . ?
O2 Dy1 N4 89.01(11) . . ?
O2 Dy1 N2 91.16(12) . . ?
O3 Dy1 S2 93.41(8) . . ?
O3 Dy1 S1 92.17(8) . . ?
O3 Dy1 N3 93.56(11) . . ?
O3 Dy1 N4 87.78(11) . . ?
O3 Dy1 N2 86.34(11) . . ?
N3 Dy1 S2 133.45(8) . . ?
N3 Dy1 S1 133.66(8) . . ?
N3 Dy1 N4 65.88(11) . . ?
N3 Dy1 N2 65.73(11) . . ?
N4 Dy1 S2 68.49(8) . . ?
N4 Dy1 S1 160.37(8) . . ?
N2 Dy1 S2 160.71(8) . . ?
N2 Dy1 S1 68.83(8) . . ?
N2 Dy1 N4 130.70(11) . . ?
C32 S2 Dy1 99.78(14) . . ?
C22 S1 Dy1 99.29(14) . . ?
O3 P1 C39 110.46(18) . . ?
O3 P1 C45A 114.2(4) . . ?
O3 P1 C45 105.7(3) . . ?
O3 P1 C51A 105.0(3) . . ?
O3 P1 C51 113.1(3) . . ?
C39 P1 C45 102.8(3) . . ?
C39 P1 C51A 102.4(3) . . ?
C45A P1 C39 114.8(4) . . ?
C45A P1 C51A 108.8(6) . . ?
C51 P1 C39 117.1(4) . . ?
C51 P1 C45 106.4(5) . . ?
C15 O2 Dy1 159.8(4) . . ?
P1 O3 Dy1 172.72(19) . . ?
C29 N3 Dy1 118.7(3) . . ?
C25 N3 Dy1 118.9(3) . . ?
C25 N3 C29 120.1(3) . . ?
C32 N5 N4 114.6(3) . . ?
N5 N4 Dy1 126.0(2) . . ?
C30 N4 Dy1 119.4(3) . . ?
C30 N4 N5 114.5(3) . . ?
C22 N1 N2 115.3(3) . . ?
N1 N2 Dy1 124.6(2) . . ?
C24 N2 Dy1 120.8(3) . . ?
C24 N2 N1 114.6(3) . . ?
P1 C39 H39 108.5 . . ?
C44 C39 P1 111.3(3) . . ?
C44 C39 H39 108.5 . . ?
C40 C39 P1 110.3(3) . . ?
C40 C39 H39 108.5 . . ?
C40 C39 C44 109.8(4) . . ?
N3 C29 C30 116.7(3) . . ?
N3 C29 C28 121.4(4) . . ?
C28 C29 C30 121.9(4) . . ?
C38 C33 C32 122.0(4) . . ?
C38 C33 C34 118.2(4) . . ?
C34 C33 C32 119.8(4) . . ?
N4 C30 C29 116.7(3) . . ?
N4 C30 C31 124.2(4) . . ?
C29 C30 C31 119.0(3) . . ?
C39 C44 H44A 109.6 . . ?
C39 C44 H44B 109.6 . . ?
H44A C44 H44B 108.1 . . ?
C43 C44 C39 110.2(4) . . ?
C43 C44 H44A 109.6 . . ?
C43 C44 H44B 109.6 . . ?
C29 C28 H28 120.6 . . ?
C27 C28 C29 118.8(4) . . ?
C27 C28 H28 120.6 . . ?
N5 C32 S2 127.7(3) . . ?
N5 C32 C33 114.5(4) . . ?
C33 C32 S2 117.8(3) . . ?
C30 C31 H31A 109.5 . . ?
C30 C31 H31B 109.5 . . ?
C30 C31 H31C 109.5 . . ?
H31A C31 H31B 109.5 . . ?
H31A C31 H31C 109.5 . . ?
H31B C31 H31C 109.5 . . ?
N1 C22 S1 127.6(3) . . ?
N1 C22 C21 114.1(4) . . ?
C21 C22 S1 118.3(3) . . ?
C25 C26 H26 120.8 . . ?
C27 C26 H26 120.8 . . ?
C27 C26 C25 118.4(4) . . ?
N3 C25 C26 121.1(4) . . ?
N3 C25 C24 117.0(4) . . ?
C26 C25 C24 121.9(4) . . ?
C20 C21 C22 120.4(4) . . ?
C16 C21 C22 121.1(4) . . ?
C16 C21 C20 118.5(4) . . ?
C39 C40 H40A 109.4 . . ?
C39 C40 H40B 109.4 . . ?
H40A C40 H40B 108.0 . . ?
C41 C40 C39 111.2(4) . . ?
C41 C40 H40A 109.4 . . ?
C41 C40 H40B 109.4 . . ?
C28 C27 C26 120.3(4) . . ?
C28 C27 H27 119.9 . . ?
C26 C27 H27 119.9 . . ?
C33 C38 H38 119.7 . . ?
C33 C38 C37 120.7(4) . . ?
C37 C38 H38 119.7 . . ?
C21 C20 H20 119.7 . . ?
C19 C20 C21 120.6(5) . . ?
C19 C20 H20 119.7 . . ?
C20 C19 H19 120.0 . . ?
C18 C19 C20 120.1(5) . . ?
C18 C19 H19 120.0 . . ?
N2 C24 C25 115.4(4) . . ?
N2 C24 C23 124.1(4) . . ?
C25 C24 C23 120.5(4) . . ?
H42A C42 H42B 108.2 . . ?
C41 C42 H42A 109.7 . . ?
C41 C42 H42B 109.7 . . ?
C43 C42 H42A 109.7 . . ?
C43 C42 H42B 109.7 . . ?
C43 C42 C41 109.8(4) . . ?
H56A C56 H56B 109.1 . . ?
C51A C56 H56A 111.1 . . ?
C51A C56 H56B 111.1 . . ?
C51A C56 C55A 103.2(6) . . ?
C55 C56 C51 110.4(6) . . ?
C55A C56 H56A 111.1 . . ?
C55A C56 H56B 111.1 . . ?
C14A C13A C12A 124.0(13) . . ?
C14A C13A C8A 117.8(8) . . ?
C12A C13A C8A 118.1(13) . . ?
H46A C46 H46B 107.3 . . ?
C45A C46 H46A 108.1 . . ?
C45A C46 H46B 108.1 . . ?
C45 C46 C47A 103.3(6) . . ?
C47 C46 H46A 108.1 . . ?
C47 C46 H46B 108.1 . . ?
C47 C46 C45A 116.6(7) . . ?
C18 C17 H17 120.0 . . ?
C18 C17 C16 120.0(5) . . ?
C16 C17 H17 120.0 . . ?
C19 C18 C17 120.2(5) . . ?
C19 C18 H18 119.9 . . ?
C17 C18 H18 119.9 . . ?
C40 C41 H41A 109.2 . . ?
C40 C41 H41B 109.2 . . ?
C42 C41 C40 112.3(4) . . ?
C42 C41 H41A 109.2 . . ?
C42 C41 H41B 109.2 . . ?
H41A C41 H41B 107.9 . . ?
C38 C37 H37 119.7 . . ?
C36 C37 C38 120.7(5) . . ?
C36 C37 H37 119.7 . . ?
C13A C14A C15 117.7(12) . . ?
C13A C14A C1A 121.2(7) . . ?
C1A C14A C15 121.0(12) . . ?
C13A C12A H12A 118.5 . . ?
C11A C12A C13A 122.9(13) . . ?
C11A C12A H12A 118.5 . . ?
C48 C49 H49 107(5) . . ?
C48 C49 H49A 108(4) . . ?
C48 C49 C50A 114.8(7) . . ?
C50A C49 H49 100(5) . . ?
C50 C49 H49A 98(4) . . ?
C50 C49 C48 115.9(6) . . ?
C24 C23 H23A 109.5 . . ?
C24 C23 H23B 109.5 . . ?
C24 C23 H23C 109.5 . . ?
H23A C23 H23B 109.5 . . ?
H23A C23 H23C 109.5 . . ?
H23B C23 H23C 109.5 . . ?
C44 C43 H43A 109.2 . . ?
C44 C43 H43B 109.2 . . ?
C42 C43 C44 112.1(4) . . ?
C42 C43 H43A 109.2 . . ?
C42 C43 H43B 109.2 . . ?
H43A C43 H43B 107.9 . . ?
C1A C6A C5A 120.4(13) . . ?
C7A C6A C1A 117.2(8) . . ?
C7A C6A C5A 122.3(13) . . ?
C33 C34 H34 119.7 . . ?
C35 C34 C33 120.6(5) . . ?
C35 C34 H34 119.7 . . ?
C37 C36 H36 120.7 . . ?
C37 C36 C35 118.5(5) . . ?
C35 C36 H36 120.7 . . ?
O2 C15 C14A 115.8(9) . . ?
O2 C15 C14 121(2) . . ?
O2 C15 O1 122.2(6) . . ?
O2 C15 O1A 115.7(7) . . ?
O1 C15 C14A 120.6(8) . . ?
O1A C15 C14 114(2) . . ?
C14A C1A C6A 120.4(8) . . ?
C2A C1A C14A 121.4(16) . . ?
C2A C1A C6A 118.2(16) . . ?
H53A C53 H53B 107.7 . . ?
C54 C53 H53A 108.8 . . ?
C54 C53 H53B 108.8 . . ?
C54 C53 C52 113.6(6) . . ?
C52A C53 C54 116.5(6) . . ?
C52 C53 H53A 108.8 . . ?
C52 C53 H53B 108.8 . . ?
C21 C16 C17 120.5(5) . . ?
C21 C16 H16 119.7 . . ?
C17 C16 H16 119.7 . . ?
C34 C35 C36 121.3(5) . . ?
C34 C35 H35 119.4 . . ?
C36 C35 H35 119.4 . . ?
C53 C54 H54A 107.1 . . ?
C53 C54 H54B 107.1 . . ?
H54A C54 H54B 106.8 . . ?
C55 C54 C53 115.7(6) . . ?
C55A C54 C53 121.0(7) . . ?
C55A C54 H54A 107.1 . . ?
C55A C54 H54B 107.1 . . ?
C6A C5A H5A 120.0 . . ?
C4A C5A C6A 120.0(18) . . ?
C4A C5A H5A 120.0 . . ?
C49 C48 H48A 107.5 . . ?
C49 C48 H48B 107.5 . . ?
H48A C48 H48B 107.0 . . ?
C47 C48 C49 115.6(6) . . ?
C47A C48 C49 119.1(7) . . ?
C47A C48 H48A 107.5 . . ?
C47A C48 H48B 107.5 . . ?
C9A C8A C13A 117.2(11) . . ?
C7A C8A C13A 119.0(9) . . ?
C7A C8A C9A 123.9(10) . . ?
C5A C4A H4A 120.3 . . ?
C5A C4A C3A 119.4(16) . . ?
C3A C4A H4A 120.3 . . ?
C8A C9A H9A 119.4 . . ?
C10A C9A C8A 121.2(13) . . ?
C10A C9A H9A 119.4 . . ?
C1A C2A H2A 121.6 . . ?
C1A C2A C3A 117(3) . . ?
C3A C2A H2A 121.6 . . ?
C9A C10A H10A 119.5 . . ?
C9A C10A C11A 120.9(12) . . ?
C11A C10A H10A 119.5 . . ?
C6A C7A H7A 117.8 . . ?
C8A C7A C6A 124.3(8) . . ?
C8A C7A H7A 117.8 . . ?
C12A C11A C10A 119.5(11) . . ?
C12A C11A H11A 120.2 . . ?
C10A C11A H11A 120.2 . . ?
C4A C3A C2A 125(3) . . ?
C4A C3A H3A 117.5 . . ?
C2A C3A H3A 117.5 . . ?
P1 C45A H45A 105.1 . . ?
C46 C45A P1 119.9(6) . . ?
C46 C45A H45A 105.1 . . ?
C50A C45A P1 112.9(8) . . ?
C50A C45A C46 107.4(9) . . ?
C50A C45A H45A 105.1 . . ?
P1 C45 H45 108.6 . . ?
C46 C45 P1 107.5(5) . . ?
C46 C45 H45 108.6 . . ?
C46 C45 C50 112.0(6) . . ?
C50 C45 P1 111.6(6) . . ?
C50 C45 H45 108.6 . . ?
C49 C50A H50A 108.4 . . ?
C49 C50A H50B 108.4 . . ?
C45A C50A C49 115.4(9) . . ?
C45A C50A H50A 108.4 . . ?
C45A C50A H50B 108.4 . . ?
H50A C50A H50B 107.5 . . ?
C49 C50 C45 107.6(7) . . ?
C49 C50 H50C 110.2 . . ?
C49 C50 H50D 110.2 . . ?
C45 C50 H50C 110.2 . . ?
C45 C50 H50D 110.2 . . ?
H50C C50 H50D 108.5 . . ?
P1 C51A H51A 108.8 . . ?
C56 C51A P1 108.0(6) . . ?
C56 C51A H51A 108.8 . . ?
C52A C51A P1 111.1(7) . . ?
C52A C51A C56 111.3(7) . . ?
C52A C51A H51A 108.8 . . ?
P1 C51 H51 107.9 . . ?
C56 C51 P1 115.8(6) . . ?
C56 C51 H51 107.9 . . ?
C52 C51 P1 109.9(7) . . ?
C52 C51 C56 107.1(8) . . ?
C52 C51 H51 107.9 . . ?
C53 C52A C51A 108.0(8) . . ?
C53 C52A H52A 110.1 . . ?
C53 C52A H52B 110.1 . . ?
C51A C52A H52A 110.1 . . ?
C51A C52A H52B 110.1 . . ?
H52A C52A H52B 108.4 . . ?
C53 C52 H52C 109.1 . . ?
C53 C52 H52D 109.1 . . ?
C51 C52 C53 112.6(8) . . ?
C51 C52 H52C 109.1 . . ?
C51 C52 H52D 109.1 . . ?
H52C C52 H52D 107.8 . . ?
C56 C55 C54 116.4(8) . . ?
C56 C55 H55A 108.2 . . ?
C56 C55 H55B 108.2 . . ?
C54 C55 H55A 108.2 . . ?
C54 C55 H55B 108.2 . . ?
H55A C55 H55B 107.3 . . ?
C56 C55A H55C 109.2 . . ?
C56 C55A H55D 109.2 . . ?
C54 C55A C56 111.8(7) . . ?
C54 C55A H55C 109.2 . . ?
C54 C55A H55D 109.2 . . ?
H55C C55A H55D 107.9 . . ?
C46 C47 C48 122.4(10) . . ?
C46 C47 H47A 106.7 . . ?
C46 C47 H47B 106.7 . . ?
C48 C47 H47A 106.7 . . ?
C48 C47 H47B 106.7 . . ?
H47A C47 H47B 106.6 . . ?
C46 C47A H47C 109.2 . . ?
C46 C47A H47D 109.2 . . ?
C48 C47A C46 111.8(6) . . ?
C48 C47A H47C 109.2 . . ?
C48 C47A H47D 109.2 . . ?
H47C C47A H47D 107.9 . . ?
C4 C5 H5 118.7 . . ?
C4 C5 C6 123(6) . . ?
C6 C5 H5 118.7 . . ?
C5 C4 H4 118.6 . . ?
C5 C4 C3 123(6) . . ?
C3 C4 H4 118.6 . . ?
C5 C6 C1 116(4) . . ?
C5 C6 C7 124(4) . . ?
C1 C6 C7 120.0 . . ?
C14 C1 C6 120.0 . . ?
C2 C1 C6 117(5) . . ?
C2 C1 C14 123(5) . . ?
C1 C14 C15 117(3) . . ?
C13 C14 C15 123(3) . . ?
C13 C14 C1 120.0 . . ?
C14 C13 C12 119(3) . . ?
C8 C13 C14 120.0 . . ?
C8 C13 C12 120(3) . . ?
C13 C8 C7 120.0 . . ?
C13 C8 C9 117(3) . . ?
C7 C8 C9 123(3) . . ?
C6 C7 H7 120.0 . . ?
C8 C7 C6 120.0 . . ?
C8 C7 H7 120.0 . . ?
C1 C2 H2 112.3 . . ?
C3 C2 C1 135(10) . . ?
C3 C2 H2 112.3 . . ?
C4 C3 H3 127.3 . . ?
C2 C3 C4 105(9) . . ?
C2 C3 H3 127.3 . . ?
C9 C10 H10 121.2 . . ?
C9 C10 C11 118(4) . . ?
C11 C10 H10 121.2 . . ?
C13 C12 H12 121.4 . . ?
C11 C12 C13 117(4) . . ?
C11 C12 H12 121.4 . . ?
C8 C9 H9 117.0 . . ?
C10 C9 C8 126(4) . . ?
C10 C9 H9 117.0 . . ?
C10 C11 H11 119.0 . . ?
C12 C11 C10 122(3) . . ?
C12 C11 H11 119.0 . . ?

loop_
_geom_bond_atom_site_label_1
_geom_bond_atom_site_label_2
_geom_bond_distance
_geom_bond_site_symmetry_2
_geom_bond_publ_flag
Dy1 S2 2.7649(10) . ?
Dy1 S1 2.7602(10) . ?
Dy1 O2 2.179(3) . ?
Dy1 O3 2.214(3) . ?
Dy1 N3 2.429(3) . ?
Dy1 N4 2.478(3) . ?
Dy1 N2 2.470(3) . ?
S2 C32 1.734(4) . ?
S1 C22 1.734(4) . ?
P1 O3 1.520(3) . ?
P1 C39 1.814(4) . ?
P1 C45A 1.687(10) . ?
P1 C45 1.963(9) . ?
P1 C51A 1.926(9) . ?
P1 C51 1.755(9) . ?
O2 C15 1.238(6) . ?
N3 C29 1.345(5) . ?
N3 C25 1.346(5) . ?
N5 N4 1.389(5) . ?
N5 C32 1.317(5) . ?
N4 C30 1.298(5) . ?
N1 N2 1.397(5) . ?
N1 C22 1.306(6) . ?
N2 C24 1.303(5) . ?
C39 H39 1.0000 . ?
C39 C44 1.540(6) . ?
C39 C40 1.537(6) . ?
C29 C30 1.477(6) . ?
C29 C28 1.398(5) . ?
C33 C32 1.491(6) . ?
C33 C38 1.386(6) . ?
C33 C34 1.394(6) . ?
C30 C31 1.502(5) . ?
C44 H44A 0.9900 . ?
C44 H44B 0.9900 . ?
C44 C43 1.532(7) . ?
C28 H28 0.9500 . ?
C28 C27 1.374(6) . ?
C31 H31A 0.9800 . ?
C31 H31B 0.9800 . ?
C31 H31C 0.9800 . ?
C22 C21 1.489(5) . ?
C26 H26 0.9500 . ?
C26 C25 1.408(6) . ?
C26 C27 1.384(6) . ?
C25 C24 1.480(6) . ?
C21 C20 1.396(7) . ?
C21 C16 1.388(7) . ?
C40 H40A 0.9900 . ?
C40 H40B 0.9900 . ?
C40 C41 1.530(7) . ?
C27 H27 0.9500 . ?
C38 H38 0.9500 . ?
C38 C37 1.400(6) . ?
C20 H20 0.9500 . ?
C20 C19 1.394(6) . ?
C19 H19 0.9500 . ?
C19 C18 1.367(8) . ?
C24 C23 1.492(6) . ?
C42 H42A 0.9900 . ?
C42 H42B 0.9900 . ?
C42 C41 1.513(7) . ?
C42 C43 1.513(8) . ?
C56 H56A 0.9900 . ?
C56 H56B 0.9900 . ?
C56 C51A 1.561(11) . ?
C56 C51 1.583(10) . ?
C56 C55 1.470(10) . ?
C56 C55A 1.657(10) . ?
C13A C14A 1.405(11) . ?
C13A C12A 1.411(17) . ?
C13A C8A 1.465(11) . ?
C46 H46A 0.9900 . ?
C46 H46B 0.9900 . ?
C46 C45A 1.586(11) . ?
C46 C45 1.536(9) . ?
C46 C47 1.386(12) . ?
C46 C47A 1.655(10) . ?
C17 H17 0.9500 . ?
C17 C18 1.382(8) . ?
C17 C16 1.393(7) . ?
C18 H18 0.9500 . ?
C41 H41A 0.9900 . ?
C41 H41B 0.9900 . ?
C37 H37 0.9500 . ?
C37 C36 1.377(7) . ?
C14A C15 1.502(14) . ?
C14A C1A 1.419(12) . ?
C12A H12A 0.9500 . ?
C12A C11A 1.32(3) . ?
C49 H49 0.86(7) . ?
C49 H49A 1.00(7) . ?
C49 C48 1.497(9) . ?
C49 C50A 1.661(12) . ?
C49 C50 1.426(11) . ?
C23 H23A 0.9800 . ?
C23 H23B 0.9800 . ?
C23 H23C 0.9800 . ?
C43 H43A 0.9900 . ?
C43 H43B 0.9900 . ?
C6A C1A 1.437(13) . ?
C6A C5A 1.457(15) . ?
C6A C7A 1.387(14) . ?
C34 H34 0.9500 . ?
C34 C35 1.381(7) . ?
C36 H36 0.9500 . ?
C36 C35 1.385(8) . ?
C15 C14 1.55(3) . ?
C15 O1 1.265(8) . ?
C15 O1A 1.355(16) . ?
C1A C2A 1.404(16) . ?
C53 H53A 0.9900 . ?
C53 H53B 0.9900 . ?
C53 C54 1.499(9) . ?
C53 C52A 1.446(12) . ?
C53 C52 1.615(11) . ?
C16 H16 0.9500 . ?
C35 H35 0.9500 . ?
C54 H54A 0.9900 . ?
C54 H54B 0.9900 . ?
C54 C55 1.484(12) . ?
C54 C55A 1.368(13) . ?
C5A H5A 0.9500 . ?
C5A C4A 1.34(3) . ?
C48 H48A 0.9900 . ?
C48 H48B 0.9900 . ?
C48 C47 1.488(15) . ?
C48 C47A 1.380(13) . ?
C8A C9A 1.413(17) . ?
C8A C7A 1.380(15) . ?
C4A H4A 0.9500 . ?
C4A C3A 1.36(7) . ?
C9A H9A 0.9500 . ?
C9A C10A 1.36(2) . ?
C2A H2A 0.9500 . ?
C2A C3A 1.43(5) . ?
C10A H10A 0.9500 . ?
C10A C11A 1.43(2) . ?
C7A H7A 0.9500 . ?
C11A H11A 0.9500 . ?
C3A H3A 0.9500 . ?
C45A H45A 1.0000 . ?
C45A C50A 1.480(16) . ?
C45 H45 1.0000 . ?
C45 C50 1.551(12) . ?
C50A H50A 0.9900 . ?
C50A H50B 0.9900 . ?
C50 H50C 0.9900 . ?
C50 H50D 0.9900 . ?
C51A H51A 1.0000 . ?
C51A C52A 1.554(13) . ?
C51 H51 1.0000 . ?
C51 C52 1.512(13) . ?
C52A H52A 0.9900 . ?
C52A H52B 0.9900 . ?
C52 H52C 0.9900 . ?
C52 H52D 0.9900 . ?
C55 H55A 0.9900 . ?
C55 H55B 0.9900 . ?
C55A H55C 0.9900 . ?
C55A H55D 0.9900 . ?
C47 H47A 0.9900 . ?
C47 H47B 0.9900 . ?
C47A H47C 0.9900 . ?
C47A H47D 0.9900 . ?
C5 H5 0.9500 . ?
C5 C4 1.32(10) . ?
C5 C6 1.39(4) . ?
C4 H4 0.9500 . ?
C4 C3 1.6(2) . ?
C6 C1 1.3900 . ?
C6 C7 1.3900 . ?
C1 C14 1.3900 . ?
C1 C2 1.36(5) . ?
C14 C13 1.3900 . ?
C13 C8 1.3900 . ?
C13 C12 1.55(4) . ?
C8 C7 1.3900 . ?
C8 C9 1.52(5) . ?
C7 H7 0.9500 . ?
C2 H2 0.9500 . ?
C2 C3 1.27(12) . ?
C3 H3 0.9500 . ?
C10 H10 0.9500 . ?
C10 C9 1.31(7) . ?
C10 C11 1.49(7) . ?
C12 H12 0.9500 . ?
C12 C11 1.43(7) . ?
C9 H9 0.9500 . ?
C11 H11 0.9500 . ?

loop_
_geom_torsion_atom_site_label_1
_geom_torsion_atom_site_label_2
_geom_torsion_atom_site_label_3
_geom_torsion_atom_site_label_4
_geom_torsion
_geom_torsion_site_symmetry_1
_geom_torsion_site_symmetry_2
_geom_torsion_site_symmetry_3
_geom_torsion_site_symmetry_4
_geom_torsion_publ_flag
Dy1 S2 C32 N5 16.0(4) . . . . ?
Dy1 S2 C32 C33 -165.2(3) . . . . ?
Dy1 S1 C22 N1 -17.4(4) . . . . ?
Dy1 S1 C22 C21 163.0(3) . . . . ?
Dy1 O2 C15 C14A 75.5(15) . . . . ?
Dy1 O2 C15 C14 65(2) . . . . ?
Dy1 O2 C15 O1 -91.0(11) . . . . ?
Dy1 O2 C15 O1A -151.3(11) . . . . ?
Dy1 N3 C29 C30 16.7(4) . . . . ?
Dy1 N3 C29 C28 -163.5(3) . . . . ?
Dy1 N3 C25 C26 163.1(3) . . . . ?
Dy1 N3 C25 C24 -17.1(5) . . . . ?
Dy1 N4 C30 C29 -7.0(5) . . . . ?
Dy1 N4 C30 C31 170.7(3) . . . . ?
Dy1 N2 C24 C25 1.8(5) . . . . ?
Dy1 N2 C24 C23 -177.8(4) . . . . ?
S1 C22 C21 C20 -169.5(4) . . . . ?
S1 C22 C21 C16 8.5(6) . . . . ?
P1 C39 C44 C43 -178.5(4) . . . . ?
P1 C39 C40 C41 178.4(3) . . . . ?
P1 C45A C50A C49 -176.4(7) . . . . ?
P1 C45 C50 C49 176.1(6) . . . . ?
P1 C51A C52A C53 -177.2(6) . . . . ?
P1 C51 C52 C53 177.3(7) . . . . ?
O2 C15 C14 C1 87(3) . . . . ?
O2 C15 C14 C13 -93(3) . . . . ?
O3 P1 C39 C44 63.0(3) . . . . ?
O3 P1 C39 C40 -59.1(3) . . . . ?
O3 P1 C45A C46 146.9(7) . . . . ?
O3 P1 C45A C50A 18.8(11) . . . . ?
O3 P1 C51 C56 -147.1(6) . . . . ?
O3 P1 C51 C52 -25.5(9) . . . . ?
N3 C29 C30 N4 -6.3(5) . . . . ?
N3 C29 C30 C31 175.9(4) . . . . ?
N3 C29 C28 C27 0.9(6) . . . . ?
N3 C25 C24 N2 10.0(6) . . . . ?
N3 C25 C24 C23 -170.4(5) . . . . ?
N5 N4 C30 C29 176.3(3) . . . . ?
N5 N4 C30 C31 -5.9(6) . . . . ?
N4 N5 C32 S2 -5.0(6) . . . . ?
N4 N5 C32 C33 176.2(4) . . . . ?
N1 N2 C24 C25 -176.5(4) . . . . ?
N1 N2 C24 C23 3.9(7) . . . . ?
N1 C22 C21 C20 10.9(6) . . . . ?
N1 C22 C21 C16 -171.1(5) . . . . ?
N2 N1 C22 S1 5.0(6) . . . . ?
N2 N1 C22 C21 -175.5(4) . . . . ?
C39 P1 C45A C46 17.9(11) . . . . ?
C39 P1 C45A C50A -110.2(9) . . . . ?
C39 P1 C51 C56 -16.9(9) . . . . ?
C39 P1 C51 C52 104.6(8) . . . . ?
C39 C44 C43 C42 57.9(6) . . . . ?
C39 C40 C41 C42 -56.0(6) . . . . ?
C29 N3 C25 C26 0.6(6) . . . . ?
C29 N3 C25 C24 -179.6(4) . . . . ?
C29 C28 C27 C26 -0.4(7) . . . . ?
C33 C38 C37 C36 0.1(8) . . . . ?
C33 C34 C35 C36 -1.1(12) . . . . ?
C30 C29 C28 C27 -179.3(4) . . . . ?
C44 C39 C40 C41 55.4(5) . . . . ?
C28 C29 C30 N4 174.0(4) . . . . ?
C28 C29 C30 C31 -3.9(6) . . . . ?
C32 N5 N4 Dy1 -13.1(5) . . . . ?
C32 N5 N4 C30 163.2(4) . . . . ?
C32 C33 C38 C37 175.4(5) . . . . ?
C32 C33 C34 C35 -175.0(6) . . . . ?
C22 N1 N2 Dy1 15.0(5) . . . . ?
C22 N1 N2 C24 -166.8(4) . . . . ?
C22 C21 C20 C19 175.6(5) . . . . ?
C22 C21 C16 C17 -177.1(5) . . . . ?
C26 C25 C24 N2 -170.2(4) . . . . ?
C26 C25 C24 C23 9.4(7) . . . . ?
C25 N3 C29 C30 179.2(4) . . . . ?
C25 N3 C29 C28 -1.0(6) . . . . ?
C25 C26 C27 C28 0.1(7) . . . . ?
C21 C20 C19 C18 1.2(8) . . . . ?
C40 C39 C44 C43 -56.1(5) . . . . ?
C27 C26 C25 N3 -0.2(7) . . . . ?
C27 C26 C25 C24 -179.9(4) . . . . ?
C38 C33 C32 S2 0.6(6) . . . . ?
C38 C33 C32 N5 179.5(4) . . . . ?
C38 C33 C34 C35 2.1(9) . . . . ?
C38 C37 C36 C35 0.9(10) . . . . ?
C20 C21 C16 C17 1.0(8) . . . . ?
C20 C19 C18 C17 1.6(9) . . . . ?
C56 C51A C52A C53 62.4(11) . . . . ?
C56 C51 C52 C53 -56.1(11) . . . . ?
C13A C14A C15 O2 -95.8(11) . . . . ?
C13A C14A C15 O1 70.9(15) . . . . ?
C13A C14A C1A C6A -3.1(10) . . . . ?
C13A C14A C1A C2A 177.0(18) . . . . ?
C13A C12A C11A C10A 3(2) . . . . ?
C13A C8A C9A C10A 3.4(19) . . . . ?
C13A C8A C7A C6A 0.1(12) . . . . ?
C46 C45A C50A C49 49.2(13) . . . . ?
C46 C45 C50 C49 -63.3(10) . . . . ?
C18 C17 C16 C21 1.7(9) . . . . ?
C41 C42 C43 C44 -56.9(6) . . . . ?
C37 C36 C35 C34 -0.4(12) . . . . ?
C14A C13A C12A C11A 178.7(13) . . . . ?
C14A C13A C8A C9A 178.3(12) . . . . ?
C14A C13A C8A C7A 0.2(11) . . . . ?
C14A C1A C2A C3A 177(2) . . . . ?
C12A C13A C14A C15 2.4(16) . . . . ?
C12A C13A C14A C1A -179.7(14) . . . . ?
C12A C13A C8A C9A -0.7(17) . . . . ?
C12A C13A C8A C7A -178.8(13) . . . . ?
C49 C48 C47 C46 -27.7(18) . . . . ?
C49 C48 C47A C46 45.6(11) . . . . ?
C43 C42 C41 C40 55.6(6) . . . . ?
C6A C1A C2A C3A -3(3) . . . . ?
C6A C5A C4A C3A -1(3) . . . . ?
C34 C33 C32 S2 177.6(4) . . . . ?
C34 C33 C32 N5 -3.5(7) . . . . ?
C34 C33 C38 C37 -1.6(8) . . . . ?
C15 C14A C1A C6A 174.7(16) . . . . ?
C15 C14A C1A C2A -5.2(17) . . . . ?
C15 C14 C13 C8 179(4) . . . . ?
C15 C14 C13 C12 5(4) . . . . ?
C1A C14A C15 O2 86.3(13) . . . . ?
C1A C14A C15 O1 -107.0(11) . . . . ?
C1A C6A C5A C4A 0.4(19) . . . . ?
C1A C6A C7A C8A -1.8(12) . . . . ?
C1A C2A C3A C4A 2(4) . . . . ?
C53 C54 C55 C56 43.5(13) . . . . ?
C53 C54 C55A C56 -43.5(12) . . . . ?
C16 C21 C20 C19 -2.4(8) . . . . ?
C16 C17 C18 C19 -3.0(9) . . . . ?
C54 C53 C52A C51A -45.9(11) . . . . ?
C54 C53 C52 C51 45.2(12) . . . . ?
C5A C6A C1A C14A -178.3(12) . . . . ?
C5A C6A C1A C2A 2(2) . . . . ?
C5A C6A C7A C8A 179.8(13) . . . . ?
C5A C4A C3A C2A 0(4) . . . . ?
C48 C49 C50A C45A -38.7(14) . . . . ?
C48 C49 C50 C45 49.6(10) . . . . ?
C8A C13A C14A C15 -176.5(15) . . . . ?
C8A C13A C14A C1A 1.3(10) . . . . ?
C8A C13A C12A C11A -2(2) . . . . ?
C8A C9A C10A C11A -3(2) . . . . ?
C9A C8A C7A C6A -177.9(13) . . . . ?
C9A C10A C11A C12A 0(2) . . . . ?
C7A C6A C1A C14A 3.2(10) . . . . ?
C7A C6A C1A C2A -176.8(17) . . . . ?
C7A C6A C5A C4A 178.8(12) . . . . ?
C7A C8A C9A C10A -178.6(12) . . . . ?
C45A P1 C39 C44 -166.1(5) . . . . ?
C45A P1 C39 C40 71.8(6) . . . . ?
C45A C46 C47 C48 42.7(18) . . . . ?
C45 P1 C39 C44 175.4(4) . . . . ?
C45 P1 C39 C40 53.3(4) . . . . ?
C45 P1 C51 C56 97.3(7) . . . . ?
C45 P1 C51 C52 -141.2(8) . . . . ?
C45 C46 C47A C48 -52.6(9) . . . . ?
C50A C49 C48 C47 23.3(13) . . . . ?
C50 C49 C48 C47A -45.9(11) . . . . ?
C51A P1 C39 C44 -48.4(5) . . . . ?
C51A P1 C39 C40 -170.5(4) . . . . ?
C51A P1 C45A C46 -96.1(9) . . . . ?
C51A P1 C45A C50A 135.8(10) . . . . ?
C51A C56 C55A C54 53.0(10) . . . . ?
C51 P1 C39 C44 -68.4(5) . . . . ?
C51 P1 C39 C40 169.5(5) . . . . ?
C51 C56 C55 C54 -55.9(11) . . . . ?
C52A C53 C54 C55A 41.2(12) . . . . ?
C52 C53 C54 C55 -35.9(11) . . . . ?
C55 C56 C51 P1 -175.3(7) . . . . ?
C55 C56 C51 C52 61.7(10) . . . . ?
C55A C56 C51A P1 174.3(6) . . . . ?
C55A C56 C51A C52A -63.5(9) . . . . ?
C47 C46 C45A P1 177.0(10) . . . . ?
C47 C46 C45A C50A -52.4(13) . . . . ?
C47A C46 C45 P1 -175.0(5) . . . . ?
C47A C46 C45 C50 62.1(8) . . . . ?
C5 C4 C3 C2 2(10) . . . . ?
C5 C6 C1 C14 180(3) . . . . ?
C5 C6 C1 C2 0(5) . . . . ?
C5 C6 C7 C8 -180(4) . . . . ?
C4 C5 C6 C1 -2(6) . . . . ?
C4 C5 C6 C7 178(4) . . . . ?
C6 C5 C4 C3 1(9) . . . . ?
C6 C1 C14 C15 -179(4) . . . . ?
C6 C1 C14 C13 0.0 . . . . ?
C6 C1 C2 C3 4(12) . . . . ?
C1 C6 C7 C8 0.0 . . . . ?
C1 C14 C13 C8 0.0 . . . . ?
C1 C14 C13 C12 -174(4) . . . . ?
C1 C2 C3 C4 -4(13) . . . . ?
C14 C1 C2 C3 -176(8) . . . . ?
C14 C13 C8 C7 0.0 . . . . ?
C14 C13 C8 C9 -176(3) . . . . ?
C14 C13 C12 C11 179(3) . . . . ?
C13 C8 C7 C6 0.0 . . . . ?
C13 C8 C9 C10 -3(6) . . . . ?
C13 C12 C11 C10 -4(6) . . . . ?
C8 C13 C12 C11 5(5) . . . . ?
C7 C6 C1 C14 0.0 . . . . ?
C7 C6 C1 C2 -179(5) . . . . ?
C7 C8 C9 C10 -179(4) . . . . ?
C2 C1 C14 C15 0(4) . . . . ?
C2 C1 C14 C13 179(5) . . . . ?
C12 C13 C8 C7 174(4) . . . . ?
C12 C13 C8 C9 -2(4) . . . . ?
C9 C8 C7 C6 175(4) . . . . ?
C9 C10 C11 C12 -1(6) . . . . ?
C11 C10 C9 C8 5(7) . . . . ?
O1A C15 C14 C1 -58(3) . . . . ?
O1A C15 C14 C13 123(3) . . . . ?

loop_
_smtbx_masks_void_nr
_smtbx_masks_void_average_x
_smtbx_masks_void_average_y
_smtbx_masks_void_average_z
_smtbx_masks_void_volume
_smtbx_masks_void_count_electrons
_smtbx_masks_void_content
1 -0.481 0.000 0.000 281.2 69.9 ?
2 -0.805 0.500 0.500 281.2 69.9 ?
